data_7250113
loop_
_publ_author_name
'Pan, Ziqi'
'Zhang, Menglong'
'Hou, Xinyu'
'Yang, Huiwen'
'Rong, Hua'
'Song, Haibin'
'Zhang, Yong'
'Chen, Wei'
'Wu, Songgu'

_publ_section_title
;
 Improvement of humidity stability of ethyl gallate by the cocrystal
 strategy and study of dissolution behavior of the cocrystal
;
_journal_issue 16
_journal_name_full CrystEngComm
_journal_page_first 2577
_journal_page_last 2590
_journal_paper_doi 10.1039/D5CE00174A
_journal_volume 27
_journal_year 2025
_chemical_formula_moiety 'C9 H10 O5, C4 H6 N2'
_chemical_formula_sum 'C13 H16 N2 O5'
_chemical_formula_weight 280.28
_chemical_name_systematic EG-2MIE
_space_group_crystal_system triclinic
_space_group_IT_number 2
_space_group_name_Hall '-P 1'
_space_group_name_H-M_alt 'P -1'
_atom_sites_solution_hydrogens mixed
_audit_creation_date 2025-01-21
_audit_creation_method
;
Olex2 1.5
(compiled 2024.02.16 svn.r378c4104 for OlexSys, GUI svn.r6928)
;
_audit_update_record
;
2025-01-20 deposited with the CCDC.	2025-03-13 downloaded from the CCDC.
;
_cell_angle_alpha 110.381(2)
_cell_angle_beta 91.880(2)
_cell_angle_gamma 94.517(2)
_cell_formula_units_Z 4
_cell_length_a 8.51680(10)
_cell_length_b 11.7510(2)
_cell_length_c 14.3094(3)
_cell_measurement_reflns_used 17180
_cell_measurement_temperature 293(2)
_cell_measurement_theta_max 78.8120
_cell_measurement_theta_min 4.0670
_cell_volume 1335.49(4)
_computing_cell_refinement 'CrysAlisPro 1.171.39.46 (Rigaku OD, 2018)'
_computing_data_collection 'CrysAlisPro 1.171.39.46 (Rigaku OD, 2018)'
_computing_data_reduction 'CrysAlisPro 1.171.39.46 (Rigaku OD, 2018)'
_computing_molecular_graphics 'Olex2 1.5 (Dolomanov et al., 2009)'
_computing_publication_material 'Olex2 1.5 (Dolomanov et al., 2009)'
_computing_structure_refinement 'SHELXL 2013/2 (Sheldrick, 2015)'
_computing_structure_solution 'SHELXT 2018/2 (Sheldrick, 2018)'
_diffrn_ambient_temperature 293(2)
_diffrn_measured_fraction_theta_full 0.984
_diffrn_measured_fraction_theta_max 0.962
_diffrn_measurement_details
;
List of Runs (angles in degrees, time in seconds):

  # Type    Start    End  Width  t~exp~   \w     \q     \k     \f   Frames
#--------------------------------------------------------------------------
  1  \w    -25.00  94.00   0.50    0.50    --    5.00  57.00 150.00  238
  2  \w    -79.00  41.00   0.50    0.50    --  -48.80  57.00  30.00  240
  3  \w   -138.00 -11.00   0.50    0.50    --  -48.80 -30.00-110.06  254
  4  \w    -82.00  41.00   0.50    0.50    --  -48.80  38.00 -90.00  246
  5  \w    -83.00  41.00   0.50    0.50    --  -48.80  72.00  90.00  248
  6  \w   -144.00 -21.00   0.50    0.50    -- -110.00  72.00-150.00  246
  7  \w   -199.00 -80.00   0.50    0.50    -- -110.00 -57.00  30.00  238
  8  \w   -144.00 -21.00   0.50    0.50    -- -110.00  72.00 120.00  246
  9  \w   -144.00 -21.00   0.50    0.50    -- -110.00  72.00 -30.00  246
 10  \w   -144.00 -21.00   0.50    0.50    -- -110.00  72.00-180.00  246
 11  \w   -199.00 -75.00   0.50    0.50    -- -110.00 -36.00 -20.96  248
 12  \w   -199.00 -77.00   0.50    0.50    -- -110.00 -38.00  60.00  244
 13  \w   -144.00 -21.00   0.50    0.50    -- -110.00  72.00   0.00  246
 14  \w   -199.00 -80.00   0.50    0.50    -- -110.00 -50.00-108.10  238
 15  \w   -199.00 -80.00   0.50    0.50    -- -110.00 -49.00-175.79  238
 16  \w   -199.00 -78.00   0.50    0.50    -- -110.00 -65.00  97.74  242
 17  \w   -140.00 -21.00   0.50    0.50    -- -110.00  57.00 -90.00  238
 18  \w   -144.00 -21.00   0.50    0.50    -- -110.00  72.00 -60.00  246
 19  \w   -199.00 -77.00   0.50    0.50    -- -110.00 -38.00 150.00  244
 20  \w   -107.00 -81.00   0.50    0.50    -- -110.00  72.00 -90.00   52
 21  \w    -94.00 -49.00   0.50    0.50    -- -110.00  72.00  30.00   90
 22  \w   -141.00 -22.00   0.50    0.50    -- -110.00  72.00  90.00  238
;
_diffrn_measurement_device 'four-circle diffractometer'
_diffrn_measurement_device_type 'XtaLAB AFC12 (RCD3): Kappa single'
_diffrn_measurement_method '\w scans'
_diffrn_radiation_type CuK\a
_diffrn_radiation_wavelength 1.54184
_diffrn_reflns_av_R_equivalents 0.0225
_diffrn_reflns_av_unetI/netI 0.0178
_diffrn_reflns_Laue_measured_fraction_full 0.984
_diffrn_reflns_Laue_measured_fraction_max 0.962
_diffrn_reflns_limit_h_max 9
_diffrn_reflns_limit_h_min -8
_diffrn_reflns_limit_k_max 14
_diffrn_reflns_limit_k_min -14
_diffrn_reflns_limit_l_max 18
_diffrn_reflns_limit_l_min -18
_diffrn_reflns_number 23140
_diffrn_reflns_point_group_measured_fraction_full 0.984
_diffrn_reflns_point_group_measured_fraction_max 0.962
_diffrn_reflns_theta_full 67.684
_diffrn_reflns_theta_max 79.042
_diffrn_reflns_theta_min 4.032
_exptl_absorpt_coefficient_mu 0.912
_exptl_absorpt_correction_T_max 1.00000
_exptl_absorpt_correction_T_min 0.68565
_exptl_absorpt_correction_type multi-scan
_exptl_absorpt_process_details
;
CrysAlisPro 1.171.39.46 (Rigaku Oxford Diffraction, 2018)
Empirical absorption correction using spherical harmonics,
 implemented in SCALE3 ABSPACK scaling algorithm.
;
_exptl_crystal_colour 'clear light colourless'
_exptl_crystal_colour_lustre clear
_exptl_crystal_colour_modifier light
_exptl_crystal_colour_primary colourless
_exptl_crystal_density_diffrn 1.394
_exptl_crystal_description block
_exptl_crystal_F_000 592
_exptl_crystal_size_max 0.24
_exptl_crystal_size_mid 0.2
_exptl_crystal_size_min 0.18
_refine_diff_density_max 0.640
_refine_diff_density_min -0.739
_refine_diff_density_rms 0.051
_refine_ls_extinction_coef 0.0069(7)
_refine_ls_extinction_expression Fc^*^=kFc[1+0.001xFc^2^\l^3^/sin(2\q)]^-1/4^
_refine_ls_extinction_method SHELXL
_refine_ls_goodness_of_fit_ref 1.061
_refine_ls_hydrogen_treatment mixed
_refine_ls_matrix_type full
_refine_ls_number_parameters 447
_refine_ls_number_reflns 5544
_refine_ls_number_restraints 15
_refine_ls_restrained_S_all 1.062
_refine_ls_R_factor_all 0.0464
_refine_ls_R_factor_gt 0.0452
_refine_ls_shift/su_max 0.001
_refine_ls_shift/su_mean 0.000
_refine_ls_structure_factor_coef Fsqd
_refine_ls_weighting_details
;
 w=1/[\s^2^(Fo^2^)+(0.0755P)^2^+0.5465P]
 where P=(Fo^2^+2Fc^2^)/3
;
_refine_ls_weighting_scheme calc
_refine_ls_wR_factor_gt 0.1299
_refine_ls_wR_factor_ref 0.1312
_reflns_Friedel_coverage 0.000
_reflns_number_gt 5296
_reflns_number_total 5544
_reflns_threshold_expression 'I > 2\s(I)'
_cod_data_source_file d5ce00174a2.cif
_cod_data_source_block EG-2MIE
_cod_depositor_comments 'Adding full bibliography for 7250113--7250114.cif.'
_cod_database_code 7250113
_shelxl_version_number 2013-2
_shelx_space_group_comment
;
The symmetry employed for this shelxl refinement is uniquely defined
by the following loop, which should always be used as a source of
symmetry information in preference to the above space-group names.
They are only intended as comments.
;
_shelx_estimated_absorpt_t_max 0.853
_shelx_estimated_absorpt_t_min 0.811
_olex2_refinement_description
;
1. Fixed Uiso
 At 1.2 times of:
  All C(H) groups, All C(H,H) groups
 At 1.5 times of:
  All C(H,H,H) groups, All O(H) groups
2. Restrained distances
 H9-H5
 2.15 with sigma of 0.01
 H4-H10
 2.15 with sigma of 0.01
 N2-C2 \\sim N5-C30
 with sigma of 0.02
 N2-C4 \\sim N5-C28
 with sigma of 0.02
 N1-C2 \\sim N6-C30
 with sigma of 0.02
 N1-C3 \\sim N6-C29
 with sigma of 0.02
 C2-C1 \\sim C30-C27
 with sigma of 0.02
 C3-C4 \\sim C29-C28
 with sigma of 0.02
 N2-N1 \\sim N5-N6
 with sigma of 0.04
 N2-C3 \\sim N5-C29
 with sigma of 0.04
 N2-C1 \\sim N5-C27
 with sigma of 0.04
 N1-C4 \\sim N6-C28
 with sigma of 0.04
 N1-C1 \\sim N6-C27
 with sigma of 0.04
 C2-C3 \\sim C30-C29
 with sigma of 0.04
 C2-C4 \\sim C30-C28
 with sigma of 0.04
3. Others
 Sof(N5)=Sof(C28)=Sof(H28)=Sof(C29)=Sof(H29)=Sof(N6)=Sof(C30)=Sof(C27)=
 Sof(H27A)=Sof(H27B)=Sof(H27C)=1-FVAR(1)
 Sof(N2)=Sof(N1)=Sof(C2)=Sof(C3)=Sof(H3B)=Sof(C4)=Sof(H4A)=Sof(C1)=Sof(H1A)=
 Sof(H1B)=Sof(H1C)=FVAR(1)
4.a Secondary CH2 refined with riding coordinates:
 C10(H10A,H10B), C19(H19A,H19B)
4.b Aromatic/amide H refined with riding coordinates:
 C13(H13), C22(H22), C17(H17), C26(H26), C8(H8A), C7(H7), C3(H3B), C4(H4A),
 C28(H28), C29(H29)
4.c Tetrahedral OH refined with riding coordinates:
 O9(H9)
4.d Idealised Me refined as rotating group:
 C9(H9A,H9B,H9C), C18(H18A,H18B,H18C), C5(H5A,H5B,H5C), C1(H1A,H1B,H1C),
 C27(H27A,H27B,H27C)
4.e Idealised tetrahedral OH refined as rotating group:
 O4(H4)
;
_olex2_submission_special_instructions 'No special instructions were received'
_oxdiff_exptl_absorpt_empirical_details
;
Empirical correction (ABSPACK) includes:
- Absorption correction using spherical harmonics
- Frame scaling
;

loop_
_space_group_symop_operation_xyz
'x, y, z'
'-x, -y, -z'

loop_
_atom_site_label
_atom_site_type_symbol
_atom_site_fract_x
_atom_site_fract_y
_atom_site_fract_z
_atom_site_U_iso_or_equiv
_atom_site_adp_type
_atom_site_occupancy
_atom_site_site_symmetry_order
_atom_site_calc_flag
_atom_site_refinement_flags_posn
_atom_site_refinement_flags_adp
_atom_site_refinement_flags_occupancy
_atom_site_disorder_assembly
_atom_site_disorder_group
O9 O 0.56757(11) 0.65831(8) 0.79831(7) 0.0217(2) Uani 1 1 d . . . . .
H9 H 0.5800 0.6275 0.8411 0.033 Uiso 1 1 calc DR U . . .
O4 O 0.48611(11) 0.35694(8) 0.71065(7) 0.0221(2) Uani 1 1 d . . . . .
H4 H 0.4419 0.3455 0.6559 0.033 Uiso 1 1 calc DR U . . .
O5 O 0.77610(13) 0.49519(9) 0.73739(8) 0.0262(2) Uani 1 1 d . . . . .
O10 O 0.27879(13) 0.51992(8) 0.73724(8) 0.0261(2) Uani 1 1 d . . . . .
O6 O 0.03263(11) 1.00833(8) 0.88358(8) 0.0263(2) Uani 1 1 d . . . . .
O1 O 1.02168(12) 0.00791(9) 0.63105(8) 0.0283(2) Uani 1 1 d . . . . .
O7 O -0.12533(12) 0.83289(9) 0.82731(8) 0.0311(2) Uani 1 1 d . . . . .
O3 O 0.47919(12) 0.10418(9) 0.65599(9) 0.0316(3) Uani 1 1 d . . . . .
O8 O 0.57745(12) 0.90899(9) 0.88554(9) 0.0325(3) Uani 1 1 d . . . . .
O2 O 1.18041(12) 0.18206(9) 0.66945(9) 0.0346(3) Uani 1 1 d . . . . .
N4 N 0.66345(14) 0.62520(11) 0.96580(8) 0.0256(3) Uani 1 1 d . . . . .
N3 N 0.65542(15) 0.62166(11) 1.11534(9) 0.0271(3) Uani 1 1 d . . . . .
C15 C 0.43389(15) 0.71168(11) 0.81089(9) 0.0199(3) Uani 1 1 d . . . . .
C16 C 0.28540(16) 0.64396(11) 0.78068(9) 0.0204(3) Uani 1 1 d . . . . .
C13 C 0.29915(16) 0.89652(12) 0.86786(10) 0.0232(3) Uani 1 1 d . . . . .
H13 H 0.3035 0.9810 0.8967 0.028 Uiso 1 1 calc R U . . .
C24 C 0.61951(16) 0.30368(12) 0.69824(9) 0.0207(3) Uani 1 1 d . . . . .
C14 C 0.43662(16) 0.83921(12) 0.85508(10) 0.0230(3) Uani 1 1 d . . . . .
C25 C 0.76861(16) 0.37131(11) 0.71130(9) 0.0207(3) Uani 1 1 d . . . . .
C22 C 0.75672(16) 0.11959(12) 0.65715(10) 0.0237(3) Uani 1 1 d . . . . .
H22 H 0.7529 0.0352 0.6385 0.028 Uiso 1 1 calc R U . . .
C23 C 0.61870(16) 0.17610(12) 0.67067(10) 0.0228(3) Uani 1 1 d . . . . .
C20 C 1.04906(16) 0.12880(12) 0.65777(10) 0.0231(3) Uani 1 1 d . . . . .
N2 N 0.3779(2) 0.29411(16) 0.51770(11) 0.0289(4) Uani 0.816(4) 1 d D . P A 1
C6 C 0.60147(17) 0.67433(12) 1.05375(10) 0.0256(3) Uani 1 1 d . . . . .
C11 C 0.00576(16) 0.88675(12) 0.84853(9) 0.0216(3) Uani 1 1 d . . . . .
C17 C 0.14615(15) 0.69989(12) 0.79429(10) 0.0216(3) Uani 1 1 d . . . . .
H17 H 0.0491 0.6536 0.7751 0.026 Uiso 1 1 calc R U . . .
C21 C 0.90156(16) 0.18914(12) 0.67153(9) 0.0216(3) Uani 1 1 d . . . . .
C26 C 0.90819(16) 0.31593(12) 0.69896(9) 0.0221(3) Uani 1 1 d . . . . .
H26 H 1.0049 0.3625 0.7088 0.026 Uiso 1 1 calc R U . . .
N1 N 0.3526(2) 0.28604(17) 0.36565(12) 0.0299(4) Uani 0.816(4) 1 d D . P A 1
C10 C -0.10286(16) 1.07793(12) 0.89272(10) 0.0248(3) Uani 1 1 d . . . . .
H10A H -0.1729 1.0626 0.9400 0.030 Uiso 1 1 calc R U . . .
H10B H -0.1612 1.0563 0.8286 0.030 Uiso 1 1 calc R U . . .
C8 C 0.75476(18) 0.53649(13) 1.06554(11) 0.0290(3) Uani 1 1 d . . . . .
H8A H 0.8084 0.4870 1.0915 0.035 Uiso 1 1 calc R U . . .
C7 C 0.75933(18) 0.53862(13) 0.97202(10) 0.0281(3) Uani 1 1 d . . . . .
H7 H 0.8165 0.4906 0.9212 0.034 Uiso 1 1 calc R U . . .
C9 C -0.03696(18) 1.20989(13) 0.92926(12) 0.0312(3) Uani 1 1 d . . . . .
H9A H 0.0371 1.2223 0.8838 0.047 Uiso 1 1 calc R U . . .
H9B H 0.0154 1.2309 0.9943 0.047 Uiso 1 1 calc R U . . .
H9C H -0.1214 1.2605 0.9330 0.047 Uiso 1 1 calc R U . . .
C18 C 1.0893(2) -0.19503(13) 0.58017(12) 0.0351(3) Uani 1 1 d . . . . .
H18A H 1.0248 -0.2141 0.5194 0.053 Uiso 1 1 calc R U . . .
H18B H 1.0265 -0.2084 0.6305 0.053 Uiso 1 1 calc R U . . .
H18C H 1.1741 -0.2465 0.5684 0.053 Uiso 1 1 calc R U . . .
C5 C 0.4913(2) 0.77056(15) 1.07908(13) 0.0367(4) Uani 1 1 d . . . . .
H5A H 0.5412 0.8429 1.1297 0.055 Uiso 1 1 calc R U . . .
H5B H 0.3977 0.7426 1.1035 0.055 Uiso 1 1 calc R U . . .
H5C H 0.4635 0.7885 1.0205 0.055 Uiso 1 1 calc R U . . .
C2 C 0.3305(3) 0.3543(2) 0.45970(16) 0.0296(5) Uani 0.816(4) 1 d D . P A 1
C3 C 0.4150(3) 0.18100(17) 0.36377(17) 0.0314(5) Uani 0.816(4) 1 d D . P A 1
H3B H 0.4411 0.1184 0.3075 0.038 Uiso 0.816(4) 1 calc R U P A 1
C4 C 0.4309(2) 0.18616(17) 0.45913(16) 0.0304(4) Uani 0.816(4) 1 d D . P A 1
H4A H 0.4703 0.1277 0.4812 0.036 Uiso 0.816(4) 1 calc R U P A 1
C1 C 0.2648(4) 0.4736(2) 0.4923(2) 0.0488(6) Uani 0.816(4) 1 d D . P A 1
H1A H 0.1636 0.4659 0.5183 0.073 Uiso 0.816(4) 1 calc R U P A 1
H1B H 0.2531 0.5003 0.4364 0.073 Uiso 0.816(4) 1 calc R U P A 1
H1C H 0.3349 0.5323 0.5434 0.073 Uiso 0.816(4) 1 calc R U P A 1
N5 N 0.3045(9) 0.3520(8) 0.3833(5) 0.033(2) Uani 0.184(4) 1 d D . P A 2
C28 C 0.2060(11) 0.4364(8) 0.4353(7) 0.032(2) Uani 0.184(4) 1 d D . P A 2
H28 H 0.1419 0.4802 0.4094 0.039 Uiso 0.184(4) 1 calc R U P A 2
C29 C 0.2208(11) 0.4431(10) 0.5322(7) 0.038(2) Uani 0.184(4) 1 d D . P A 2
H29 H 0.1736 0.4952 0.5863 0.045 Uiso 0.184(4) 1 calc R U P A 2
N6 N 0.3220(9) 0.3554(8) 0.5334(5) 0.034(2) Uani 0.184(4) 1 d D . P A 2
C30 C 0.3731(12) 0.3054(9) 0.4432(8) 0.035(3) Uani 0.184(4) 1 d D . P A 2
C27 C 0.4847(16) 0.2086(9) 0.4161(8) 0.043(3) Uani 0.184(4) 1 d D . P A 2
H27A H 0.4262 0.1299 0.3970 0.065 Uiso 0.184(4) 1 calc R U P A 2
H27B H 0.5561 0.2201 0.4727 0.065 Uiso 0.184(4) 1 calc R U P A 2
H27C H 0.5434 0.2139 0.3614 0.065 Uiso 0.184(4) 1 calc R U P A 2
C12 C 0.15389(15) 0.82696(12) 0.83731(9) 0.0211(3) Uani 1 1 d . . . . .
C19 C 1.15597(17) -0.06343(13) 0.61490(11) 0.0287(3) Uani 1 1 d . . . . .
H19A H 1.2214 -0.0426 0.6764 0.034 Uiso 1 1 calc R U . . .
H19B H 1.2195 -0.0483 0.5646 0.034 Uiso 1 1 calc R U . . .
H3A H 0.621(3) 0.639(2) 1.1756(17) 0.051(6) Uiso 1 1 d . . . . .
H1 H 0.345(3) 0.310(2) 0.3139(19) 0.059(7) Uiso 1 1 d . . . . .
H10 H 0.352(4) 0.5111(19) 0.742(2) 0.088(11) Uiso 1 1 d D . . . .
H5 H 0.701(3) 0.502(2) 0.7308(16) 0.064(9) Uiso 1 1 d D . . . .
H3 H 0.395(3) 0.144(2) 0.6630(17) 0.054(6) Uiso 1 1 d . . . . .
H8 H 0.655(3) 0.868(2) 0.8682(17) 0.053(6) Uiso 1 1 d . . . . .

loop_
_atom_site_aniso_label
_atom_site_aniso_U_11
_atom_site_aniso_U_22
_atom_site_aniso_U_33
_atom_site_aniso_U_23
_atom_site_aniso_U_13
_atom_site_aniso_U_12
O9 0.0194(5) 0.0208(4) 0.0263(5) 0.0092(4) 0.0021(3) 0.0053(3)
O4 0.0195(5) 0.0207(4) 0.0258(4) 0.0071(4) 0.0028(3) 0.0046(3)
O5 0.0218(6) 0.0177(5) 0.0372(5) 0.0071(4) 0.0031(4) 0.0027(4)
O10 0.0213(6) 0.0167(4) 0.0390(6) 0.0084(4) -0.0010(4) 0.0016(3)
O6 0.0188(5) 0.0194(5) 0.0397(5) 0.0086(4) 0.0018(4) 0.0037(3)
O1 0.0212(5) 0.0203(5) 0.0429(6) 0.0096(4) 0.0046(4) 0.0045(4)
O7 0.0180(5) 0.0241(5) 0.0469(6) 0.0073(4) 0.0010(4) 0.0017(4)
O3 0.0179(5) 0.0201(5) 0.0552(7) 0.0112(4) 0.0043(4) 0.0016(4)
O8 0.0160(5) 0.0215(5) 0.0504(6) 0.0011(4) 0.0024(4) 0.0002(4)
O2 0.0191(5) 0.0247(5) 0.0576(7) 0.0111(5) 0.0038(4) 0.0027(4)
N4 0.0250(6) 0.0270(6) 0.0254(5) 0.0099(4) 0.0019(4) 0.0028(4)
N3 0.0319(7) 0.0267(6) 0.0237(6) 0.0100(5) 0.0040(5) 0.0029(5)
C15 0.0184(6) 0.0210(6) 0.0215(6) 0.0086(5) 0.0023(4) 0.0033(5)
C16 0.0227(7) 0.0172(6) 0.0223(6) 0.0085(5) 0.0012(5) 0.0012(5)
C13 0.0216(7) 0.0172(6) 0.0291(6) 0.0060(5) 0.0026(5) 0.0013(5)
C24 0.0197(7) 0.0219(6) 0.0207(6) 0.0071(5) 0.0031(4) 0.0044(5)
C14 0.0177(6) 0.0210(6) 0.0278(6) 0.0059(5) 0.0013(5) -0.0006(5)
C25 0.0236(7) 0.0168(6) 0.0206(6) 0.0052(4) 0.0027(5) 0.0021(5)
C22 0.0232(7) 0.0184(6) 0.0291(6) 0.0078(5) 0.0032(5) 0.0026(5)
C23 0.0188(7) 0.0202(6) 0.0288(6) 0.0079(5) 0.0024(5) 0.0007(5)
C20 0.0229(7) 0.0216(6) 0.0250(6) 0.0080(5) 0.0030(5) 0.0027(5)
N2 0.0368(9) 0.0258(8) 0.0245(8) 0.0098(6) -0.0012(6) 0.0009(7)
C6 0.0260(7) 0.0251(6) 0.0263(6) 0.0104(5) 0.0019(5) -0.0006(5)
C11 0.0205(7) 0.0201(6) 0.0238(6) 0.0072(5) 0.0014(5) 0.0016(5)
C17 0.0176(6) 0.0203(6) 0.0269(6) 0.0090(5) -0.0002(5) -0.0004(4)
C21 0.0204(7) 0.0212(6) 0.0233(6) 0.0076(5) 0.0023(5) 0.0034(5)
C26 0.0192(7) 0.0212(6) 0.0246(6) 0.0067(5) 0.0022(5) 0.0008(5)
N1 0.0394(9) 0.0296(9) 0.0220(9) 0.0116(7) 0.0021(6) -0.0005(7)
C10 0.0196(7) 0.0227(6) 0.0325(7) 0.0092(5) 0.0030(5) 0.0060(5)
C8 0.0323(8) 0.0278(7) 0.0295(7) 0.0125(6) 0.0034(5) 0.0062(5)
C7 0.0302(7) 0.0278(7) 0.0274(7) 0.0101(5) 0.0036(5) 0.0065(5)
C9 0.0273(8) 0.0236(7) 0.0434(8) 0.0119(6) 0.0039(6) 0.0046(5)
C18 0.0440(9) 0.0242(7) 0.0375(8) 0.0102(6) 0.0071(6) 0.0080(6)
C5 0.0394(9) 0.0339(8) 0.0419(8) 0.0170(7) 0.0118(7) 0.0121(6)
C2 0.0394(13) 0.0282(12) 0.0219(12) 0.0103(9) -0.0005(8) 0.0006(9)
C3 0.0405(11) 0.0258(9) 0.0276(10) 0.0090(7) 0.0061(8) 0.0010(7)
C4 0.0357(11) 0.0262(9) 0.0300(10) 0.0116(7) -0.0016(8) 0.0017(7)
C1 0.0790(19) 0.0399(12) 0.0314(13) 0.0133(11) 0.0078(14) 0.0240(12)
N5 0.035(4) 0.032(4) 0.031(4) 0.006(3) 0.010(3) 0.010(3)
C28 0.036(5) 0.043(5) 0.020(4) 0.013(4) 0.004(3) 0.007(4)
C29 0.030(5) 0.060(6) 0.031(5) 0.023(4) 0.002(3) 0.021(4)
N6 0.033(4) 0.042(5) 0.033(4) 0.020(3) 0.002(3) 0.010(3)
C30 0.034(6) 0.026(5) 0.042(8) 0.011(5) 0.002(4) -0.001(4)
C27 0.075(8) 0.031(5) 0.031(5) 0.014(4) 0.012(6) 0.031(5)
C12 0.0189(7) 0.0209(6) 0.0241(6) 0.0086(5) 0.0020(5) 0.0024(5)
C19 0.0267(7) 0.0243(7) 0.0364(7) 0.0105(6) 0.0064(5) 0.0091(5)

loop_
_atom_type_symbol
_atom_type_description
_atom_type_scat_dispersion_real
_atom_type_scat_dispersion_imag
_atom_type_scat_source
C C 0.0181 0.0091 'International Tables Vol C Tables 4.2.6.8 and 6.1.1.4'
H H 0.0000 0.0000 'International Tables Vol C Tables 4.2.6.8 and 6.1.1.4'
N N 0.0311 0.0180 'International Tables Vol C Tables 4.2.6.8 and 6.1.1.4'
O O 0.0492 0.0322 'International Tables Vol C Tables 4.2.6.8 and 6.1.1.4'

loop_
_geom_angle_atom_site_label_1
_geom_angle_atom_site_label_2
_geom_angle_atom_site_label_3
_geom_angle
_geom_angle_site_symmetry_1
_geom_angle_site_symmetry_3
_geom_angle_publ_flag
C15 O9 H9 109.5 . . ?
C24 O4 H4 109.5 . . ?
C25 O5 H5 100(2) . . ?
C16 O10 H10 101(2) . . ?
C11 O6 C10 117.51(10) . . ?
C20 O1 C19 118.14(11) . . ?
C23 O3 H3 114.4(16) . . ?
C14 O8 H8 112.3(17) . . ?
C6 N4 C7 108.70(12) . . ?
C6 N3 C8 109.01(12) . . ?
C6 N3 H3A 120.5(14) . . ?
C8 N3 H3A 130.2(14) . . ?
O9 C15 C16 121.87(11) . . ?
O9 C15 C14 120.57(12) . . ?
C14 C15 C16 117.55(12) . . ?
O10 C16 C15 118.97(11) . . ?
O10 C16 C17 119.31(12) . . ?
C17 C16 C15 121.72(11) . . ?
C14 C13 H13 120.2 . . ?
C14 C13 C12 119.64(12) . . ?
C12 C13 H13 120.2 . . ?
O4 C24 C25 121.97(11) . . ?
O4 C24 C23 121.21(12) . . ?
C23 C24 C25 116.82(12) . . ?
O8 C14 C15 119.85(12) . . ?
O8 C14 C13 118.68(12) . . ?
C13 C14 C15 121.47(12) . . ?
O5 C25 C24 119.23(12) . . ?
O5 C25 C26 118.71(12) . . ?
C26 C25 C24 122.06(11) . . ?
C23 C22 H22 120.1 . . ?
C23 C22 C21 119.90(12) . . ?
C21 C22 H22 120.1 . . ?
O3 C23 C24 120.39(12) . . ?
O3 C23 C22 117.88(11) . . ?
C22 C23 C24 121.73(12) . . ?
O1 C20 C21 112.04(11) . . ?
O2 C20 O1 123.53(12) . . ?
O2 C20 C21 124.43(12) . . ?
C2 N2 C4 109.35(18) . . ?
N4 C6 C5 126.29(13) . . ?
N3 C6 N4 108.16(12) . . ?
N3 C6 C5 125.55(13) . . ?
O6 C11 C12 112.05(11) . . ?
O7 C11 O6 123.39(12) . . ?
O7 C11 C12 124.55(12) . . ?
C16 C17 H17 120.5 . . ?
C16 C17 C12 119.00(12) . . ?
C12 C17 H17 120.5 . . ?
C22 C21 C20 119.88(12) . . ?
C22 C21 C26 120.39(12) . . ?
C26 C21 C20 119.73(12) . . ?
C25 C26 C21 119.09(12) . . ?
C25 C26 H26 120.5 . . ?
C21 C26 H26 120.5 . . ?
C2 N1 C3 109.66(19) . . ?
C2 N1 H1 124.9(16) . . ?
C3 N1 H1 124.6(16) . . ?
O6 C10 H10A 110.6 . . ?
O6 C10 H10B 110.6 . . ?
O6 C10 C9 105.71(11) . . ?
H10A C10 H10B 108.7 . . ?
C9 C10 H10A 110.6 . . ?
C9 C10 H10B 110.6 . . ?
N3 C8 H8A 126.6 . . ?
C7 C8 N3 106.90(12) . . ?
C7 C8 H8A 126.6 . . ?
N4 C7 H7 126.4 . . ?
C8 C7 N4 107.23(12) . . ?
C8 C7 H7 126.4 . . ?
C10 C9 H9A 109.5 . . ?
C10 C9 H9B 109.5 . . ?
C10 C9 H9C 109.5 . . ?
H9A C9 H9B 109.5 . . ?
H9A C9 H9C 109.5 . . ?
H9B C9 H9C 109.5 . . ?
H18A C18 H18B 109.5 . . ?
H18A C18 H18C 109.5 . . ?
H18B C18 H18C 109.5 . . ?
C19 C18 H18A 109.5 . . ?
C19 C18 H18B 109.5 . . ?
C19 C18 H18C 109.5 . . ?
C6 C5 H5A 109.5 . . ?
C6 C5 H5B 109.5 . . ?
C6 C5 H5C 109.5 . . ?
H5A C5 H5B 109.5 . . ?
H5A C5 H5C 109.5 . . ?
H5B C5 H5C 109.5 . . ?
N2 C2 C1 127.0(2) . . ?
N1 C2 N2 107.1(2) . . ?
N1 C2 C1 125.9(2) . . ?
N1 C3 H3B 126.6 . . ?
C4 C3 N1 106.79(17) . . ?
C4 C3 H3B 126.6 . . ?
N2 C4 H4A 126.4 . . ?
C3 C4 N2 107.10(17) . . ?
C3 C4 H4A 126.4 . . ?
C2 C1 H1A 109.5 . . ?
C2 C1 H1B 109.5 . . ?
C2 C1 H1C 109.5 . . ?
H1A C1 H1B 109.5 . . ?
H1A C1 H1C 109.5 . . ?
H1B C1 H1C 109.5 . . ?
C28 N5 H1 143.5(17) . . ?
C30 N5 C28 110.1(8) . . ?
C30 N5 H1 106.4(17) . . ?
N5 C28 H28 126.7 . . ?
C29 C28 N5 106.6(7) . . ?
C29 C28 H28 126.7 . . ?
C28 C29 H29 127.2 . . ?
C28 C29 N6 105.6(7) . . ?
N6 C29 H29 127.2 . . ?
C30 N6 C29 109.3(8) . . ?
N5 C30 N6 108.2(9) . . ?
N5 C30 C27 127.2(10) . . ?
N6 C30 C27 124.5(9) . . ?
C30 C27 H27A 109.5 . . ?
C30 C27 H27B 109.5 . . ?
C30 C27 H27C 109.5 . . ?
H27A C27 H27B 109.5 . . ?
H27A C27 H27C 109.5 . . ?
H27B C27 H27C 109.5 . . ?
C13 C12 C11 120.44(11) . . ?
C13 C12 C17 120.61(12) . . ?
C17 C12 C11 118.95(12) . . ?
O1 C19 C18 106.19(12) . . ?
O1 C19 H19A 110.5 . . ?
O1 C19 H19B 110.5 . . ?
C18 C19 H19A 110.5 . . ?
C18 C19 H19B 110.5 . . ?
H19A C19 H19B 108.7 . . ?

loop_
_geom_bond_atom_site_label_1
_geom_bond_atom_site_label_2
_geom_bond_distance
_geom_bond_site_symmetry_2
_geom_bond_publ_flag
O9 H9 0.8200 . ?
O9 C15 1.3301(16) . ?
O4 H4 0.8200 . ?
O4 C24 1.3274(16) . ?
O5 C25 1.3668(15) . ?
O5 H5 0.66(2) . ?
O10 C16 1.3667(15) . ?
O10 H10 0.64(3) . ?
O6 C11 1.3369(15) . ?
O6 C10 1.4496(15) . ?
O1 C20 1.3351(16) . ?
O1 C19 1.4484(16) . ?
O7 C11 1.2132(17) . ?
O3 C23 1.3682(16) . ?
O3 H3 0.88(2) . ?
O8 C14 1.3648(16) . ?
O8 H8 0.84(2) . ?
O2 C20 1.2147(17) . ?
N4 C6 1.3348(18) . ?
N4 C7 1.3781(18) . ?
N3 C6 1.3300(18) . ?
N3 C8 1.3790(19) . ?
N3 H3A 0.88(2) . ?
C15 C16 1.4091(18) . ?
C15 C14 1.4071(18) . ?
C16 C17 1.3875(18) . ?
C13 H13 0.9300 . ?
C13 C14 1.3821(19) . ?
C13 C12 1.3950(18) . ?
C24 C25 1.4145(18) . ?
C24 C23 1.4106(18) . ?
C25 C26 1.3869(18) . ?
C22 H22 0.9300 . ?
C22 C23 1.3815(19) . ?
C22 C21 1.3926(19) . ?
C20 C21 1.4761(18) . ?
N2 C2 1.336(3) . ?
N2 C4 1.375(3) . ?
C6 C5 1.482(2) . ?
C11 C12 1.4783(18) . ?
C17 H17 0.9300 . ?
C17 C12 1.3980(18) . ?
C21 C26 1.3982(18) . ?
C26 H26 0.9300 . ?
N1 C2 1.334(3) . ?
N1 C3 1.374(3) . ?
N1 H1 0.89(3) . ?
C10 H10A 0.9700 . ?
C10 H10B 0.9700 . ?
C10 C9 1.5073(19) . ?
C8 H8A 0.9300 . ?
C8 C7 1.349(2) . ?
C7 H7 0.9300 . ?
C9 H9A 0.9600 . ?
C9 H9B 0.9600 . ?
C9 H9C 0.9600 . ?
C18 H18A 0.9600 . ?
C18 H18B 0.9600 . ?
C18 H18C 0.9600 . ?
C18 C19 1.506(2) . ?
C5 H5A 0.9600 . ?
C5 H5B 0.9600 . ?
C5 H5C 0.9600 . ?
C2 C1 1.477(3) . ?
C3 H3B 0.9300 . ?
C3 C4 1.346(3) . ?
C4 H4A 0.9300 . ?
C1 H1A 0.9600 . ?
C1 H1B 0.9600 . ?
C1 H1C 0.9600 . ?
N5 C28 1.378(10) . ?
N5 C30 1.312(12) . ?
N5 H1 1.03(2) . ?
C28 H28 0.9300 . ?
C28 C29 1.361(10) . ?
C29 H29 0.9300 . ?
C29 N6 1.399(11) . ?
N6 C30 1.322(12) . ?
C30 C27 1.494(11) . ?
C27 H27A 0.9600 . ?
C27 H27B 0.9600 . ?
C27 H27C 0.9600 . ?
C19 H19A 0.9700 . ?
C19 H19B 0.9700 . ?

loop_
_geom_torsion_atom_site_label_1
_geom_torsion_atom_site_label_2
_geom_torsion_atom_site_label_3
_geom_torsion_atom_site_label_4
_geom_torsion
_geom_torsion_site_symmetry_1
_geom_torsion_site_symmetry_2
_geom_torsion_site_symmetry_3
_geom_torsion_site_symmetry_4
_geom_torsion_publ_flag
O9 C15 C16 O10 0.01(18) . . . . ?
O9 C15 C16 C17 179.73(11) . . . . ?
O9 C15 C14 O8 -0.12(19) . . . . ?
O9 C15 C14 C13 179.31(11) . . . . ?
O4 C24 C25 O5 -0.06(18) . . . . ?
O4 C24 C25 C26 179.61(11) . . . . ?
O4 C24 C23 O3 0.05(19) . . . . ?
O4 C24 C23 C22 179.73(12) . . . . ?
O5 C25 C26 C21 -179.51(11) . . . . ?
O10 C16 C17 C12 -178.99(11) . . . . ?
O6 C11 C12 C13 3.85(18) . . . . ?
O6 C11 C12 C17 -175.21(11) . . . . ?
O1 C20 C21 C22 0.43(18) . . . . ?
O1 C20 C21 C26 -179.57(11) . . . . ?
O7 C11 C12 C13 -177.17(13) . . . . ?
O7 C11 C12 C17 3.8(2) . . . . ?
O2 C20 C21 C22 -179.37(13) . . . . ?
O2 C20 C21 C26 0.6(2) . . . . ?
N3 C8 C7 N4 0.23(17) . . . . ?
C15 C16 C17 C12 1.30(19) . . . . ?
C16 C15 C14 O8 -179.92(12) . . . . ?
C16 C15 C14 C13 -0.49(19) . . . . ?
C16 C17 C12 C13 -1.19(19) . . . . ?
C16 C17 C12 C11 177.87(11) . . . . ?
C24 C25 C26 C21 0.82(19) . . . . ?
C14 C15 C16 O10 179.81(11) . . . . ?
C14 C15 C16 C17 -0.47(19) . . . . ?
C14 C13 C12 C11 -178.79(12) . . . . ?
C14 C13 C12 C17 0.3(2) . . . . ?
C25 C24 C23 O3 -179.59(12) . . . . ?
C25 C24 C23 C22 0.09(19) . . . . ?
C22 C21 C26 C25 -0.21(19) . . . . ?
C23 C24 C25 O5 179.58(11) . . . . ?
C23 C24 C25 C26 -0.75(19) . . . . ?
C23 C22 C21 C20 179.57(12) . . . . ?
C23 C22 C21 C26 -0.4(2) . . . . ?
C20 O1 C19 C18 -176.76(12) . . . . ?
C20 C21 C26 C25 179.79(11) . . . . ?
C6 N4 C7 C8 -0.21(17) . . . . ?
C6 N3 C8 C7 -0.16(17) . . . . ?
C11 O6 C10 C9 -177.65(11) . . . . ?
C21 C22 C23 O3 -179.82(12) . . . . ?
C21 C22 C23 C24 0.5(2) . . . . ?
N1 C3 C4 N2 0.1(2) . . . . ?
C10 O6 C11 O7 -2.37(19) . . . . ?
C10 O6 C11 C12 176.62(10) . . . . ?
C8 N3 C6 N4 0.03(16) . . . . ?
C8 N3 C6 C5 179.86(14) . . . . ?
C7 N4 C6 N3 0.11(16) . . . . ?
C7 N4 C6 C5 -179.72(14) . . . . ?
C2 N2 C4 C3 -0.1(2) . . . . ?
C2 N1 C3 C4 0.0(2) . . . . ?
C3 N1 C2 N2 0.0(3) . . . . ?
C3 N1 C2 C1 -179.7(2) . . . . ?
C4 N2 C2 N1 0.0(2) . . . . ?
C4 N2 C2 C1 179.7(2) . . . . ?
N5 C28 C29 N6 -3.6(11) . . . . ?
C28 N5 C30 N6 0.6(11) . . . . ?
C28 N5 C30 C27 178.2(11) . . . . ?
C28 C29 N6 C30 4.2(12) . . . . ?
C29 N6 C30 N5 -3.0(12) . . . . ?
C29 N6 C30 C27 179.4(10) . . . . ?
C30 N5 C28 C29 2.0(11) . . . . ?
C12 C13 C14 O8 -179.97(12) . . . . ?
C12 C13 C14 C15 0.6(2) . . . . ?
C19 O1 C20 O2 -0.2(2) . . . . ?
C19 O1 C20 C21 -179.99(11) . . . . ?
